data_2207886
loop_
_publ_author_name
'S. Athimoolam'
'R. K. Rajaram'

_publ_section_title
;
 Thiaminium chloride perchlorate
;
_journal_coeditor_code SJ6170
_journal_issue 1
_journal_name_full 'Acta Crystallographica Section E'
_journal_page_first o202
_journal_page_last o204
_journal_paper_doi 10.1107/S1600536805039358
_journal_volume 62
_journal_year 2006
_chemical_formula_iupac 'C12 H18 N4 O S 2+ , Cl - , Cl O4 -'
_chemical_formula_moiety 'C12 H18 N4 O S 2+ , Cl - , Cl O4 -'
_chemical_formula_sum 'C12 H18 Cl2 N4 O5 S'
_chemical_formula_weight 401.26
_chemical_name_common 'Thiaminium chloride perchlorate'
_chemical_name_systematic
;
Thiaminium chloride perchlorate
;
_space_group_IT_number 2
_symmetry_cell_setting triclinic
_symmetry_space_group_name_Hall '-P 1'
_symmetry_space_group_name_H-M 'P -1'
_atom_sites_solution_hydrogens geom
_atom_sites_solution_primary direct
_atom_sites_solution_secondary difmap
_audit_creation_method SHELXL97
_cell_angle_alpha 107.61(3)
_cell_angle_beta 97.39(3)
_cell_angle_gamma 111.30(3)
_cell_formula_units_Z 2
_cell_length_a 8.076(3)
_cell_length_b 10.896(4)
_cell_length_c 11.594(5)
_cell_measurement_reflns_used 25
_cell_measurement_temperature 293(2)
_cell_measurement_theta_max 14.14
_cell_measurement_theta_min 10.20
_cell_volume 872.7(7)
_computing_cell_refinement 'CAD-4 EXPRESS'
_computing_data_collection 'CAD-4 EXPRESS (Enraf--Nonius, 1994)'
_computing_data_reduction 'XCAD4 (Harms & Wocadlo, 1995)'
_computing_molecular_graphics 'SHELXTL and PLATON (Spek, 2003)'
_computing_publication_material 'SHELXL97 (Sheldrick, 1997)'
_computing_structure_refinement SHELXTL
_computing_structure_solution 'SHELXTL (Bruker, 2000)'
_diffrn_ambient_temperature 293(2)
_diffrn_measured_fraction_theta_full 0.998
_diffrn_measured_fraction_theta_max 0.998
_diffrn_measurement_device_type 'Nonius MACH3 sealed-tube'
_diffrn_measurement_method \w/2\q
_diffrn_radiation_monochromator graphite
_diffrn_radiation_source 'fine-focus sealed tube'
_diffrn_radiation_type MoK\a
_diffrn_radiation_wavelength 0.71073
_diffrn_reflns_av_R_equivalents 0.0109
_diffrn_reflns_av_sigmaI/netI 0.0198
_diffrn_reflns_limit_h_max 9
_diffrn_reflns_limit_h_min -1
_diffrn_reflns_limit_k_max 12
_diffrn_reflns_limit_k_min -12
_diffrn_reflns_limit_l_max 13
_diffrn_reflns_limit_l_min -13
_diffrn_reflns_number 3775
_diffrn_reflns_theta_full 25.00
_diffrn_reflns_theta_max 24.99
_diffrn_reflns_theta_min 2.17
_diffrn_standards_decay_% 0
_diffrn_standards_interval_time 60
_diffrn_standards_number 3
_exptl_absorpt_coefficient_mu 0.522
_exptl_absorpt_correction_T_max 0.926
_exptl_absorpt_correction_T_min 0.902
_exptl_absorpt_correction_type psi-scan
_exptl_absorpt_process_details '(North <i>et al.</i>,  1968)'
_exptl_crystal_colour Colourless
_exptl_crystal_density_diffrn 1.527
_exptl_crystal_density_meas 1.514
_exptl_crystal_density_method 'flotation, using a mixture of xylene and carbon tetrachloride'
_exptl_crystal_description Block
_exptl_crystal_F_000 416
_exptl_crystal_size_max 0.21
_exptl_crystal_size_mid 0.19
_exptl_crystal_size_min 0.16
_refine_diff_density_max 0.240
_refine_diff_density_min -0.278
_refine_ls_extinction_method none
_refine_ls_goodness_of_fit_ref 1.025
_refine_ls_hydrogen_treatment mixed
_refine_ls_matrix_type full
_refine_ls_number_parameters 248
_refine_ls_number_reflns 3065
_refine_ls_number_restraints 0
_refine_ls_restrained_S_all 1.025
_refine_ls_R_factor_all 0.0426
_refine_ls_R_factor_gt 0.0289
_refine_ls_shift/su_max 0.001
_refine_ls_shift/su_mean 0.000
_refine_ls_structure_factor_coef Fsqd
_refine_ls_weighting_details 'calc w = 1/[\s^2^(Fo^2^)+(0.0416P)^2^+0.338P] where P=(Fo^2^+2Fc^2^)/3'
_refine_ls_weighting_scheme calc
_refine_ls_wR_factor_gt 0.0758
_refine_ls_wR_factor_ref 0.0819
_reflns_number_gt 2474
_reflns_number_total 3065
_reflns_threshold_expression I>2\s(I)
_cod_data_source_file sj6170.cif
_cod_data_source_block I
_cod_database_code 2207886
_cod_database_fobs_code 2207886

loop_
_symmetry_equiv_pos_as_xyz
'x, y, z'
'-x, -y, -z'

loop_
_atom_site_label
_atom_site_fract_x
_atom_site_fract_y
_atom_site_fract_z
_atom_site_U_iso_or_equiv
_atom_site_adp_type
_atom_site_calc_flag
_atom_site_refinement_flags
_atom_site_occupancy
_atom_site_type_symbol
N1 -0.2519(2) 0.29966(19) 0.58224(16) 0.0407(4) Uani d . 1 N
H1 -0.3676 0.2684 0.5479 0.049 Uiso calc R 1 H
C2 -0.1398(3) 0.4370(2) 0.61258(18) 0.0394(5) Uani d . 1 C
C21 -0.2287(3) 0.5311(3) 0.5953(2) 0.0544(6) Uani d . 1 C
H21A -0.2926 0.5471 0.6587 0.082 Uiso calc R 1 H
H21B -0.3149 0.4862 0.5137 0.082 Uiso calc R 1 H
H21C -0.1359 0.6204 0.6025 0.082 Uiso calc R 1 H
N3 0.0388(2) 0.48969(18) 0.65775(16) 0.0393(4) Uani d . 1 N
C4 0.1130(3) 0.4014(2) 0.67884(18) 0.0354(4) Uani d . 1 C
N41 0.2928(2) 0.45598(19) 0.72131(17) 0.0458(4) Uani d . 1 N
H41A 0.3585 0.5437 0.7346 0.055 Uiso calc R 1 H
H41B 0.3452 0.4041 0.7359 0.055 Uiso calc R 1 H
C5 -0.0021(3) 0.2568(2) 0.65576(17) 0.0337(4) Uani d . 1 C
C6 -0.1851(3) 0.2102(2) 0.60504(18) 0.0370(4) Uani d . 1 C
H6 -0.2649 0.1159 0.5859 0.044 Uiso calc R 1 H
C7 0.0708(3) 0.1562(2) 0.67989(18) 0.0363(4) Uani d . 1 C
H7A -0.0201 0.0594 0.6310 0.044 Uiso calc R 1 H
H7B 0.1814 0.1695 0.6513 0.044 Uiso calc R 1 H
N8 0.1148(2) 0.17545(16) 0.81449(15) 0.0315(3) Uani d . 1 N
C9 0.1692(3) 0.0820(2) 0.85155(19) 0.0365(4) Uani d . 1 C
C91 0.1703(3) -0.0435(2) 0.7539(2) 0.0543(6) Uani d . 1 C
H91A 0.2660 -0.0117 0.7143 0.082 Uiso calc R 1 H
H91B 0.0531 -0.0951 0.6920 0.082 Uiso calc R 1 H
H91C 0.1925 -0.1045 0.7926 0.082 Uiso calc R 1 H
C10 0.2123(3) 0.1217(2) 0.9777(2) 0.0392(5) Uani d . 1 C
S11 0.18620(8) 0.27557(6) 1.04821(5) 0.04205(15) Uani d . 1 S
C12 0.1154(3) 0.2801(2) 0.90818(18) 0.0356(4) Uani d . 1 C
H12 0.0803 0.3493 0.8977 0.043 Uiso calc R 1 H
C13 0.2753(3) 0.0508(2) 1.0559(2) 0.0493(5) Uani d . 1 C
H13A 0.1819 0.0166 1.0975 0.059 Uiso calc R 1 H
H13B 0.2863 -0.0311 1.0006 0.059 Uiso calc R 1 H
C14 0.4567(3) 0.1467(3) 1.1534(2) 0.0521(6) Uani d . 1 C
H14A 0.4910 0.0933 1.1978 0.063 Uiso calc R 1 H
H14B 0.5516 0.1798 1.1124 0.063 Uiso calc R 1 H
O15 0.4466(2) 0.26551(17) 1.24080(17) 0.0539(4) Uani d . 1 O
H15 0.412(4) 0.244(3) 1.298(3) 0.079(10) Uiso d . 1 H
Cl1 0.65996(7) 0.32484(5) 0.88251(5) 0.04121(14) Uani d . 1 Cl
O11 0.8239(2) 0.42779(16) 0.87423(15) 0.0507(4) Uani d . 1 O
O12 0.5156(8) 0.2984(9) 0.7803(5) 0.0760(17) Uani d P 0.63 O
O12' 0.5013(17) 0.3274(16) 0.8330(14) 0.139(7) Uani d P 0.37 O
O13 0.6123(9) 0.3805(7) 0.9943(6) 0.0859(19) Uani d P 0.63 O
O13' 0.6878(18) 0.3501(17) 1.0096(11) 0.142(6) Uani d P 0.37 O
O14 0.6728(14) 0.1959(11) 0.8660(11) 0.096(3) Uani d P 0.63 O
O14' 0.654(3) 0.1938(18) 0.830(2) 0.133(7) Uani d P 0.37 O
Cl2 -0.66976(7) 0.16989(6) 0.45121(5) 0.04722(16) Uani d . 1 Cl

loop_
_atom_site_aniso_label
_atom_site_aniso_U_11
_atom_site_aniso_U_22
_atom_site_aniso_U_33
_atom_site_aniso_U_12
_atom_site_aniso_U_13
_atom_site_aniso_U_23
N1 0.0301(9) 0.0499(10) 0.0415(10) 0.0163(8) 0.0041(7) 0.0194(8)
C2 0.0418(12) 0.0488(12) 0.0329(10) 0.0220(10) 0.0098(9) 0.0192(9)
C21 0.0588(15) 0.0609(15) 0.0583(14) 0.0358(12) 0.0143(12) 0.0296(12)
N3 0.0396(10) 0.0391(9) 0.0409(9) 0.0147(8) 0.0099(8) 0.0202(8)
C4 0.0324(10) 0.0402(10) 0.0323(10) 0.0129(9) 0.0068(8) 0.0159(8)
N41 0.0329(9) 0.0421(10) 0.0571(11) 0.0090(8) 0.0033(8) 0.0237(9)
C5 0.0324(10) 0.0376(10) 0.0317(10) 0.0151(8) 0.0069(8) 0.0143(8)
C6 0.0325(10) 0.0399(11) 0.0362(10) 0.0132(9) 0.0060(8) 0.0151(9)
C7 0.0328(10) 0.0375(10) 0.0360(10) 0.0151(8) 0.0054(8) 0.0118(8)
N8 0.0249(8) 0.0326(8) 0.0381(9) 0.0136(7) 0.0062(7) 0.0140(7)
C9 0.0266(10) 0.0327(10) 0.0475(12) 0.0129(8) 0.0028(8) 0.0143(9)
C91 0.0560(14) 0.0459(13) 0.0588(14) 0.0319(11) 0.0008(11) 0.0103(11)
C10 0.0345(11) 0.0350(10) 0.0492(12) 0.0162(9) 0.0054(9) 0.0182(9)
S11 0.0513(3) 0.0433(3) 0.0386(3) 0.0271(3) 0.0085(2) 0.0176(2)
C12 0.0353(11) 0.0363(10) 0.0414(11) 0.0197(9) 0.0091(9) 0.0179(9)
C13 0.0525(14) 0.0416(12) 0.0579(14) 0.0232(11) 0.0056(11) 0.0243(11)
C14 0.0431(13) 0.0663(15) 0.0646(15) 0.0294(12) 0.0127(11) 0.0410(13)
O15 0.0596(11) 0.0472(9) 0.0511(10) 0.0146(8) 0.0073(8) 0.0267(8)
Cl1 0.0369(3) 0.0433(3) 0.0442(3) 0.0162(2) 0.0102(2) 0.0189(2)
O11 0.0373(8) 0.0485(9) 0.0635(10) 0.0139(7) 0.0157(7) 0.0218(8)
O12 0.031(3) 0.121(4) 0.070(2) 0.026(2) -0.0013(17) 0.043(2)
O12' 0.040(4) 0.144(11) 0.31(2) 0.054(6) 0.055(10) 0.162(14)
O13 0.097(4) 0.077(2) 0.067(4) 0.021(3) 0.049(3) 0.013(2)
O13' 0.134(11) 0.186(13) 0.052(4) -0.003(8) 0.025(6) 0.062(7)
O14 0.071(3) 0.057(4) 0.175(7) 0.032(3) 0.013(4) 0.067(4)
O14' 0.160(15) 0.043(5) 0.215(16) 0.045(8) 0.124(12) 0.042(8)
Cl2 0.0364(3) 0.0506(3) 0.0487(3) 0.0116(2) 0.0057(2) 0.0217(2)

loop_
_atom_type_symbol
_atom_type_description
_atom_type_scat_dispersion_real
_atom_type_scat_dispersion_imag
_atom_type_scat_source
C C 0.0033 0.0016 'International Tables Vol C Tables 4.2.6.8 and 6.1.1.4'
H H 0.0000 0.0000 'International Tables Vol C Tables 4.2.6.8 and 6.1.1.4'
N N 0.0061 0.0033 'International Tables Vol C Tables 4.2.6.8 and 6.1.1.4'
O O 0.0106 0.0060 'International Tables Vol C Tables 4.2.6.8 and 6.1.1.4'
S S 0.1246 0.1234 'International Tables Vol C Tables 4.2.6.8 and 6.1.1.4'
Cl Cl 0.1484 0.1585 'International Tables Vol C Tables 4.2.6.8 and 6.1.1.4'

loop_
_geom_angle_atom_site_label_1
_geom_angle_atom_site_label_2
_geom_angle_atom_site_label_3
_geom_angle
_geom_angle_publ_flag
C2 N1 C6 120.67(18) y
C2 N1 H1 119.7 ?
C6 N1 H1 119.7 ?
N3 C2 N1 122.93(19) ?
N3 C2 C21 120.2(2) ?
N1 C2 C21 116.84(19) ?
C2 C21 H21A 109.5 ?
C2 C21 H21B 109.5 ?
H21A C21 H21B 109.5 ?
C2 C21 H21C 109.5 ?
H21A C21 H21C 109.5 ?
H21B C21 H21C 109.5 ?
C2 N3 C4 118.18(18) ?
N41 C4 N3 116.95(18) ?
N41 C4 C5 122.22(19) ?
N3 C4 C5 120.83(18) ?
C4 N41 H41A 120.0 ?
C4 N41 H41B 120.0 ?
H41A N41 H41B 120.0 ?
C6 C5 C4 116.83(18) ?
C6 C5 C7 119.90(18) ?
C4 C5 C7 123.22(17) ?
N1 C6 C5 120.37(19) ?
N1 C6 H6 119.8 ?
C5 C6 H6 119.8 ?
N8 C7 C5 113.38(16) ?
N8 C7 H7A 108.9 ?
C5 C7 H7A 108.9 ?
N8 C7 H7B 108.9 ?
C5 C7 H7B 108.9 ?
H7A C7 H7B 107.7 ?
C12 N8 C9 114.03(16) ?
C12 N8 C7 125.33(16) ?
C9 N8 C7 120.58(16) ?
C10 C9 N8 111.52(17) ?
C10 C9 C91 129.09(19) ?
N8 C9 C91 119.38(19) ?
C9 C91 H91A 109.5 ?
C9 C91 H91B 109.5 ?
H91A C91 H91B 109.5 ?
C9 C91 H91C 109.5 ?
H91A C91 H91C 109.5 ?
H91B C91 H91C 109.5 ?
C9 C10 C13 128.73(19) ?
C9 C10 S11 110.62(15) ?
C13 C10 S11 120.64(17) ?
C12 S11 C10 91.10(10) ?
N8 C12 S11 112.71(14) ?
N8 C12 H12 123.6 ?
S11 C12 H12 123.6 ?
C14 C13 C10 113.82(19) ?
C14 C13 H13A 108.8 ?
C10 C13 H13A 108.8 ?
C14 C13 H13B 108.8 ?
C10 C13 H13B 108.8 ?
H13A C13 H13B 107.7 ?
O15 C14 C13 111.39(19) ?
O15 C14 H14A 109.3 ?
C13 C14 H14A 109.3 ?
O15 C14 H14B 109.3 ?
C13 C14 H14B 109.3 ?
H14A C14 H14B 108.0 ?
C14 O15 H15 109(2) ?
O12' Cl1 O14' 110.4(11) ?
O12' Cl1 O13' 112.2(8) ?
O14' Cl1 O13' 104.5(11) ?
O12' Cl1 O14 121.3(8) ?
O13' Cl1 O14 87.4(8) ?
O12' Cl1 O13 80.0(7) ?
O14' Cl1 O13 127.8(9) ?
O14 Cl1 O13 113.6(6) ?
O12' Cl1 O11 115.4(5) ?
O14' Cl1 O11 109.2(9) ?
O13' Cl1 O11 104.6(6) ?
O14 Cl1 O11 111.3(5) ?
O13 Cl1 O11 111.3(3) ?
O14' Cl1 O12 92.4(10) ?
O13' Cl1 O12 137.7(6) ?
O14 Cl1 O12 107.6(5) ?
O13 Cl1 O12 106.6(3) ?
O11 Cl1 O12 105.9(3) ?
Cl1 O12' O13 51.8(5) ?
Cl1 O13 O12' 48.2(4) ?

loop_
_geom_bond_atom_site_label_1
_geom_bond_atom_site_label_2
_geom_bond_distance
_geom_bond_publ_flag
N1 C2 1.341(3) y
N1 C6 1.346(3) y
N1 H1 0.8600 ?
C2 N3 1.306(3) ?
C2 C21 1.493(3) ?
C21 H21A 0.9600 ?
C21 H21B 0.9600 ?
C21 H21C 0.9600 ?
N3 C4 1.367(3) ?
C4 N41 1.310(3) ?
C4 C5 1.426(3) ?
N41 H41A 0.8600 ?
N41 H41B 0.8600 ?
C5 C6 1.355(3) ?
C5 C7 1.496(3) ?
C6 H6 0.9300 ?
C7 N8 1.487(3) ?
C7 H7A 0.9700 ?
C7 H7B 0.9700 ?
N8 C12 1.314(2) ?
N8 C9 1.398(2) ?
C9 C10 1.351(3) ?
C9 C91 1.492(3) ?
C91 H91A 0.9600 ?
C91 H91B 0.9600 ?
C91 H91C 0.9600 ?
C10 C13 1.506(3) ?
C10 S11 1.731(2) ?
S11 C12 1.672(2) ?
C12 H12 0.9300 ?
C13 C14 1.505(3) ?
C13 H13A 0.9700 ?
C13 H13B 0.9700 ?
C14 O15 1.419(3) ?
C14 H14A 0.9700 ?
C14 H14B 0.9700 ?
O15 H15 0.82(3) ?
Cl1 O12' 1.348(12) ?
Cl1 O14' 1.352(15) ?
Cl1 O13' 1.387(11) ?
Cl1 O14 1.404(9) ?
Cl1 O13 1.420(6) ?
Cl1 O11 1.4281(17) ?
Cl1 O12 1.429(6) ?

loop_
_geom_hbond_atom_site_label_D
_geom_hbond_atom_site_label_H
_geom_hbond_atom_site_label_A
_geom_hbond_site_symmetry_A
_geom_hbond_distance_DH
_geom_hbond_distance_HA
_geom_hbond_distance_DA
_geom_hbond_angle_DHA
N1 H1 Cl2 . 0.86 2.24 3.100(2) 176
N41 H41A O15 2_667 0.86 2.01 2.854(3) 168
N41 H41B O12 . 0.86 2.19 3.048(8) 172
N41 H41B O12' . 0.86 2.13 2.955(12) 161
O15 H15 Cl2 1_656 0.82(3) 2.24(3) 3.056(2) 174(3)
C12 H12 O11 2_667 0.93 2.78 3.229(3) 111
C12 H12 O13 2_667 0.93 2.84 3.273(7) 110
C6 H6 Cl2 2_456 0.93 2.85 3.687(3) 151

loop_
_geom_torsion_atom_site_label_1
_geom_torsion_atom_site_label_2
_geom_torsion_atom_site_label_3
_geom_torsion_atom_site_label_4
_geom_torsion
_geom_torsion_publ_flag
C6 N1 C2 N3 4.4(3) ?
C6 N1 C2 C21 -174.23(19) ?
N1 C2 N3 C4 -2.3(3) ?
C21 C2 N3 C4 176.23(19) ?
C2 N3 C4 N41 178.41(18) ?
C2 N3 C4 C5 -1.9(3) ?
N41 C4 C5 C6 -176.31(18) ?
N3 C4 C5 C6 4.0(3) ?
N41 C4 C5 C7 1.2(3) ?
N3 C4 C5 C7 -178.53(17) ?
C2 N1 C6 C5 -2.0(3) ?
C4 C5 C6 N1 -2.0(3) ?
C7 C5 C6 N1 -179.59(18) ?
C6 C5 C7 N8 -103.4(2) ?
C4 C5 C7 N8 79.2(2) y
C5 C7 N8 C12 -8.6(3) y
C5 C7 N8 C9 174.45(16) ?
C12 N8 C9 C10 -0.5(2) ?
C7 N8 C9 C10 176.71(17) ?
C12 N8 C9 C91 178.61(19) ?
C7 N8 C9 C91 -4.2(3) ?
N8 C9 C10 C13 179.5(2) ?
C91 C9 C10 C13 0.5(4) ?
N8 C9 C10 S11 -0.5(2) ?
C91 C9 C10 S11 -179.48(19) ?
C9 C10 S11 C12 0.98(16) ?
C13 C10 S11 C12 -178.98(18) ?
C9 N8 C12 S11 1.3(2) ?
C7 N8 C12 S11 -175.79(14) ?
C10 S11 C12 N8 -1.30(16) ?
C9 C10 C13 C14 123.7(3) ?
S11 C10 C13 C14 -56.3(3) y
C10 C13 C14 O15 61.2(3) y
O14' Cl1 O12 O12' 134(2) ?
O13' Cl1 O12 O12' 19(2) ?
O14 Cl1 O12 O12' 125.6(19) ?
O13 Cl1 O12 O12' 3(2) ?
O11 Cl1 O12 O12' -115.2(18) ?
Cl1 O12 O12' O13 -4(2) ?
O14' Cl1 O12' O12 -50(2) ?
O13' Cl1 O12' O12 -166.0(17) ?
O14 Cl1 O12' O12 -65(2) ?
O13 Cl1 O12' O12 -176.7(19) ?
O11 Cl1 O12' O12 74(2) ?
O14' Cl1 O12' O13 126.7(10) ?
O13' Cl1 O12' O13 10.7(10) ?
O14 Cl1 O12' O13 111.7(8) ?
O11 Cl1 O12' O13 -108.9(4) ?
O12 Cl1 O12' O13 176.7(19) ?
O12' Cl1 O13 O13' 162.0(16) ?
O14' Cl1 O13 O13' 53.9(19) ?
O14 Cl1 O13 O13' 42.1(16) ?
O11 Cl1 O13 O13' -84.5(15) ?
O12 Cl1 O13 O13' 160.5(14) ?
O14' Cl1 O13 O12' -108.1(12) ?
O13' Cl1 O13 O12' -162.0(16) ?
O14 Cl1 O13 O12' -119.9(7) ?
O11 Cl1 O13 O12' 113.5(6) ?
O12 Cl1 O13 O12' -1.5(9) ?
O12 O12' O13 O13' -14(4) ?
Cl1 O12' O13 O13' -19.0(17) ?
O12 O12' O13 Cl1 5(3) ?
O12' O13 O13' Cl1 14.9(13) ?
O12' Cl1 O13' O13 -19.1(17) ?
O14' Cl1 O13' O13 -138.7(15) ?
O14 Cl1 O13' O13 -142.0(14) ?
O11 Cl1 O13' O13 106.6(13) ?
O12 Cl1 O13' O13 -28(2) ?
